data_4302556
loop_
_publ_author_name
'Michael J. Evans'
'Verina F. Kranak'
'Francisco J. Garcia-Garcia'
'Gregory P. Holland'
'Luke L. Daemen'
'Thomas Proffen'
'Myeong H. Lee'
'Otto F. Sankey'
'Ulrich H\"aussermann'

_publ_section_title
;
Structural and Dynamic Properties of BaInGeH: A Rare Solid-State Indium
Hydride
;
_journal_name_full 'Inorganic Chemistry'
_journal_page_first 5602
_journal_page_last 5604
_journal_paper_doi 10.1021/ic9005423
_journal_volume 48
_journal_year 2009
_chemical_formula_sum 'Ba Ge In'
_chemical_formula_weight 324.74
_chemical_name_systematic ' ?'
_space_group_IT_number 164
_symmetry_cell_setting trigonal
_symmetry_space_group_name_Hall '-P 3 2"'
_symmetry_space_group_name_H-M 'P -3 m 1'
_audit_author_name 'Michael Evans'
_audit_creation_date 2008-10-03T12:43
_audit_creation_method 'from EXP file using GSAS2CIF'
_audit_update_record ' 2008-10-03T12:43  Initial CIF as created by GSAS2CIF'
_cell_angle_alpha 90.0
_cell_angle_beta 90.0
_cell_angle_gamma 120.0
_cell_formula_units_Z 1
_cell_length_a 4.56846(28)
_cell_length_b 4.56846
_cell_length_c 5.1673(12)
_cell_measurement_temperature 300
_cell_volume 93.40(2)
_pd_block_id 2008-10-03T12:43|BAINGED_phase2|Michael_Evans||
_pd_phase_name BaInGe
_cod_data_source_file ic9005423_si_002_2.cif
_cod_data_source_block BAINGED_phase_2
_cod_depositor_comments
;
The following automatic conversions were performed:
'_geom_bond_publ_flag' value 'N' changed to 'n' according to
'/home/saulius/struct/CIF-dictionaries/cif_core.dic' dictionary named
'cif_core.dic' version 2.4.1 from 2010-06-29 (48
times).

'_geom_angle_publ_flag' value 'N' changed to 'n' according to
'/home/saulius/struct/CIF-dictionaries/cif_core.dic' dictionary named
'cif_core.dic' version 2.4.1 from 2010-06-29 (255 times).

Automatic conversion script
Id: cif_fix_enum 1527 2010-12-29 10:47:43Z saulius 
;
_cod_original_cell_volume 93.397(22)
_cod_original_formula_sum 'Ba Ge1.00 In1.00'
_cod_database_code 4302556

loop_
_symmetry_equiv_pos_site_id
_symmetry_equiv_pos_as_xyz
1 +x,+y,+z
2 -y,x-y,+z
3 y-x,-x,+z
4 y-x,+y,+z
5 -y,-x,+z
6 +x,x-y,+z
-1 -x,-y,-z
-2 +y,y-x,-z
-3 x-y,+x,-z
-4 x-y,-y,-z
-5 +y,+x,-z
-6 -x,y-x,-z

loop_
_atom_site_type_symbol
_atom_site_label
_atom_site_fract_x
_atom_site_fract_y
_atom_site_fract_z
_atom_site_occupancy
_atom_site_thermal_displace_type
_atom_site_U_iso_or_equiv
_atom_site_symmetry_multiplicity
Ba BA1 0.0 0.0 0.0 1.0 Uiso 0.0076(13) 1
In IN2 0.33333 0.66667 0.4556(8) 0.5 Uiso 0.0249(13) 2
Ge GE3 0.33333 0.66667 0.4556(8) 0.5 Uiso 0.0249(13) 2

loop_
_atom_type_symbol
_atom_type_number_in_cell
Ba 1.0
In 1.0
Ge 1.0

loop_
_geom_angle_atom_site_label_1
_geom_angle_atom_site_label_2
_geom_angle_atom_site_label_3
_geom_angle
_geom_angle_site_symmetry_1
_geom_angle_site_symmetry_2
_geom_angle_site_symmetry_3
_geom_angle_publ_flag
IN2 BA1 IN2 88.595(16) 1_444 . 1_445 n
IN2 BA1 IN2 72.65(7) 1_444 . 1_544 n
IN2 BA1 IN2 137.809(14) 1_444 . 1_545 n
IN2 BA1 IN2 72.65(7) 1_444 . 1_554 n
IN2 BA1 IN2 137.809(14) 1_444 . 1_555 n
IN2 BA1 IN2 42.191(14) 1_444 . -1_555 n
IN2 BA1 IN2 107.35(7) 1_444 . -1_556 n
IN2 BA1 IN2 42.191(14) 1_444 . -1_565 n
IN2 BA1 IN2 107.35(7) 1_444 . -1_566 n
IN2 BA1 IN2 91.405(16) 1_444 . -1_665 n
IN2 BA1 IN2 179.9657 1_444 . -1_666 n
IN2 BA1 GE3 88.595(16) 1_444 . 1_445 n
IN2 BA1 GE3 137.809(14) 1_444 . 1_545 n
IN2 BA1 GE3 137.809(14) 1_444 . 1_555 n
IN2 BA1 GE3 42.191(14) 1_444 . -1_555 n
IN2 BA1 GE3 42.191(14) 1_444 . -1_565 n
IN2 BA1 GE3 91.405(16) 1_444 . -1_665 n
IN2 BA1 IN2 137.809(14) 1_445 . 1_544 n
IN2 BA1 IN2 80.50(8) 1_445 . 1_545 n
IN2 BA1 IN2 137.809(14) 1_445 . 1_554 n
IN2 BA1 IN2 80.49(8) 1_445 . 1_555 n
IN2 BA1 IN2 99.51(8) 1_445 . -1_555 n
IN2 BA1 IN2 42.191(14) 1_445 . -1_556 n
IN2 BA1 IN2 99.50(8) 1_445 . -1_565 n
IN2 BA1 IN2 42.191(14) 1_445 . -1_566 n
IN2 BA1 IN2 179.9657 1_445 . -1_665 n
IN2 BA1 IN2 91.405(16) 1_445 . -1_666 n
IN2 BA1 GE3 0.0 1_445 . 1_445 n
IN2 BA1 GE3 80.50(8) 1_445 . 1_545 n
IN2 BA1 GE3 80.49(8) 1_445 . 1_555 n
IN2 BA1 GE3 99.51(8) 1_445 . -1_555 n
IN2 BA1 GE3 99.50(8) 1_445 . -1_565 n
IN2 BA1 GE3 179.9657 1_445 . -1_665 n
IN2 BA1 IN2 88.595(16) 1_544 . 1_545 n
IN2 BA1 IN2 72.65(7) 1_544 . 1_554 n
IN2 BA1 IN2 137.809(14) 1_544 . 1_555 n
IN2 BA1 IN2 42.191(14) 1_544 . -1_555 n
IN2 BA1 IN2 107.35(7) 1_544 . -1_556 n
IN2 BA1 IN2 91.405(16) 1_544 . -1_565 n
IN2 BA1 IN2 180.0 1_544 . -1_566 n
IN2 BA1 IN2 42.191(14) 1_544 . -1_665 n
IN2 BA1 IN2 107.35(7) 1_544 . -1_666 n
IN2 BA1 GE3 137.809(14) 1_544 . 1_445 n
IN2 BA1 GE3 88.595(16) 1_544 . 1_545 n
IN2 BA1 GE3 137.809(14) 1_544 . 1_555 n
IN2 BA1 GE3 42.191(14) 1_544 . -1_555 n
IN2 BA1 GE3 91.405(16) 1_544 . -1_565 n
IN2 BA1 GE3 42.191(14) 1_544 . -1_665 n
IN2 BA1 IN2 137.809(14) 1_545 . 1_554 n
IN2 BA1 IN2 80.50(8) 1_545 . 1_555 n
IN2 BA1 IN2 99.50(8) 1_545 . -1_555 n
IN2 BA1 IN2 42.191(14) 1_545 . -1_556 n
IN2 BA1 IN2 179.972 1_545 . -1_565 n
IN2 BA1 IN2 91.405(16) 1_545 . -1_566 n
IN2 BA1 IN2 99.50(8) 1_545 . -1_665 n
IN2 BA1 IN2 42.191(14) 1_545 . -1_666 n
IN2 BA1 GE3 80.50(8) 1_545 . 1_445 n
IN2 BA1 GE3 0.0 1_545 . 1_545 n
IN2 BA1 GE3 80.50(8) 1_545 . 1_555 n
IN2 BA1 GE3 99.50(8) 1_545 . -1_555 n
IN2 BA1 GE3 179.972 1_545 . -1_565 n
IN2 BA1 GE3 99.50(8) 1_545 . -1_665 n
IN2 BA1 IN2 88.595(16) 1_554 . 1_555 n
IN2 BA1 IN2 91.405(16) 1_554 . -1_555 n
IN2 BA1 IN2 179.9802 1_554 . -1_556 n
IN2 BA1 IN2 42.191(14) 1_554 . -1_565 n
IN2 BA1 IN2 107.35(7) 1_554 . -1_566 n
IN2 BA1 IN2 42.191(14) 1_554 . -1_665 n
IN2 BA1 IN2 107.35(7) 1_554 . -1_666 n
IN2 BA1 GE3 137.809(14) 1_554 . 1_445 n
IN2 BA1 GE3 137.809(14) 1_554 . 1_545 n
IN2 BA1 GE3 88.595(16) 1_554 . 1_555 n
IN2 BA1 GE3 91.405(16) 1_554 . -1_555 n
IN2 BA1 GE3 42.191(14) 1_554 . -1_565 n
IN2 BA1 GE3 42.191(14) 1_554 . -1_665 n
IN2 BA1 IN2 179.972 1_555 . -1_555 n
IN2 BA1 IN2 91.405(16) 1_555 . -1_556 n
IN2 BA1 IN2 99.50(8) 1_555 . -1_565 n
IN2 BA1 IN2 42.191(14) 1_555 . -1_566 n
IN2 BA1 IN2 99.51(8) 1_555 . -1_665 n
IN2 BA1 IN2 42.191(14) 1_555 . -1_666 n
IN2 BA1 GE3 80.49(8) 1_555 . 1_445 n
IN2 BA1 GE3 80.50(8) 1_555 . 1_545 n
IN2 BA1 GE3 0.0 1_555 . 1_555 n
IN2 BA1 GE3 179.972 1_555 . -1_555 n
IN2 BA1 GE3 99.50(8) 1_555 . -1_565 n
IN2 BA1 GE3 99.51(8) 1_555 . -1_665 n
IN2 BA1 IN2 88.595(16) -1_555 . -1_556 n
IN2 BA1 IN2 80.50(8) -1_555 . -1_565 n
IN2 BA1 IN2 137.809(14) -1_555 . -1_566 n
IN2 BA1 IN2 80.49(8) -1_555 . -1_665 n
IN2 BA1 IN2 137.809(14) -1_555 . -1_666 n
IN2 BA1 GE3 99.51(8) -1_555 . 1_445 n
IN2 BA1 GE3 99.50(8) -1_555 . 1_545 n
IN2 BA1 GE3 179.972 -1_555 . 1_555 n
IN2 BA1 GE3 0.0 -1_555 . -1_555 n
IN2 BA1 GE3 80.50(8) -1_555 . -1_565 n
IN2 BA1 GE3 80.49(8) -1_555 . -1_665 n
IN2 BA1 IN2 137.809(14) -1_556 . -1_565 n
IN2 BA1 IN2 72.65(7) -1_556 . -1_566 n
IN2 BA1 IN2 137.809(14) -1_556 . -1_665 n
IN2 BA1 IN2 72.65(7) -1_556 . -1_666 n
IN2 BA1 GE3 42.191(14) -1_556 . 1_445 n
IN2 BA1 GE3 42.191(14) -1_556 . 1_545 n
IN2 BA1 GE3 91.405(16) -1_556 . 1_555 n
IN2 BA1 GE3 88.595(16) -1_556 . -1_555 n
IN2 BA1 GE3 137.809(14) -1_556 . -1_565 n
IN2 BA1 GE3 137.809(14) -1_556 . -1_665 n
IN2 BA1 IN2 88.595(16) -1_565 . -1_566 n
IN2 BA1 IN2 80.50(8) -1_565 . -1_665 n
IN2 BA1 IN2 137.809(14) -1_565 . -1_666 n
IN2 BA1 GE3 99.50(8) -1_565 . 1_445 n
IN2 BA1 GE3 179.972 -1_565 . 1_545 n
IN2 BA1 GE3 99.50(8) -1_565 . 1_555 n
IN2 BA1 GE3 80.50(8) -1_565 . -1_555 n
IN2 BA1 GE3 0.0 -1_565 . -1_565 n
IN2 BA1 GE3 80.50(8) -1_565 . -1_665 n
IN2 BA1 IN2 137.809(14) -1_566 . -1_665 n
IN2 BA1 IN2 72.65(7) -1_566 . -1_666 n
IN2 BA1 GE3 42.191(14) -1_566 . 1_445 n
IN2 BA1 GE3 91.405(16) -1_566 . 1_545 n
IN2 BA1 GE3 42.191(14) -1_566 . 1_555 n
IN2 BA1 GE3 137.809(14) -1_566 . -1_555 n
IN2 BA1 GE3 88.595(16) -1_566 . -1_565 n
IN2 BA1 GE3 137.809(14) -1_566 . -1_665 n
IN2 BA1 IN2 88.595(16) -1_665 . -1_666 n
IN2 BA1 GE3 179.9657 -1_665 . 1_445 n
IN2 BA1 GE3 99.50(8) -1_665 . 1_545 n
IN2 BA1 GE3 99.51(8) -1_665 . 1_555 n
IN2 BA1 GE3 80.49(8) -1_665 . -1_555 n
IN2 BA1 GE3 80.50(8) -1_665 . -1_565 n
IN2 BA1 GE3 0.0 -1_665 . -1_665 n
IN2 BA1 GE3 91.405(16) -1_666 . 1_445 n
IN2 BA1 GE3 42.191(14) -1_666 . 1_545 n
IN2 BA1 GE3 42.191(14) -1_666 . 1_555 n
IN2 BA1 GE3 137.809(14) -1_666 . -1_555 n
IN2 BA1 GE3 137.809(14) -1_666 . -1_565 n
IN2 BA1 GE3 88.595(16) -1_666 . -1_665 n
GE3 BA1 GE3 80.50(8) 1_445 . 1_545 n
GE3 BA1 GE3 80.49(8) 1_445 . 1_555 n
GE3 BA1 GE3 99.51(8) 1_445 . -1_555 n
GE3 BA1 GE3 99.50(8) 1_445 . -1_565 n
GE3 BA1 GE3 179.9657 1_445 . -1_665 n
GE3 BA1 GE3 80.50(8) 1_545 . 1_555 n
GE3 BA1 GE3 99.50(8) 1_545 . -1_555 n
GE3 BA1 GE3 179.972 1_545 . -1_565 n
GE3 BA1 GE3 99.50(8) 1_545 . -1_665 n
GE3 BA1 GE3 179.972 1_555 . -1_555 n
GE3 BA1 GE3 99.50(8) 1_555 . -1_565 n
GE3 BA1 GE3 99.51(8) 1_555 . -1_665 n
GE3 BA1 GE3 80.50(8) -1_555 . -1_565 n
GE3 BA1 GE3 80.49(8) -1_555 . -1_665 n
GE3 BA1 GE3 80.50(8) -1_565 . -1_665 n
BA1 IN2 BA1 88.595(16) 1_555 . 1_556 n
BA1 IN2 BA1 80.50(8) 1_555 . 1_565 n
BA1 IN2 BA1 137.809(14) 1_555 . 1_566 n
BA1 IN2 BA1 80.49(8) 1_555 . 1_665 n
BA1 IN2 BA1 137.809(14) 1_555 . 1_666 n
BA1 IN2 IN2 75.32(11) 1_555 . -1_566 n
BA1 IN2 IN2 75.32(11) 1_555 . -1_666 n
BA1 IN2 IN2 148.12(23) 1_555 . -1_676 n
BA1 IN2 GE3 75.32(11) 1_555 . -1_566 n
BA1 IN2 GE3 75.32(11) 1_555 . -1_666 n
BA1 IN2 GE3 148.12(23) 1_555 . -1_676 n
BA1 IN2 BA1 137.809(14) 1_556 . 1_565 n
BA1 IN2 BA1 72.65(7) 1_556 . 1_566 n
BA1 IN2 BA1 137.809(14) 1_556 . 1_665 n
BA1 IN2 BA1 72.65(7) 1_556 . 1_666 n
BA1 IN2 IN2 62.49(12) 1_556 . -1_566 n
BA1 IN2 IN2 62.49(12) 1_556 . -1_666 n
BA1 IN2 IN2 123.29(23) 1_556 . -1_676 n
BA1 IN2 GE3 62.49(12) 1_556 . -1_566 n
BA1 IN2 GE3 62.49(12) 1_556 . -1_666 n
BA1 IN2 GE3 123.29(23) 1_556 . -1_676 n
BA1 IN2 BA1 88.595(16) 1_565 . 1_566 n
BA1 IN2 BA1 80.50(8) 1_565 . 1_665 n
BA1 IN2 BA1 137.809(14) 1_565 . 1_666 n
BA1 IN2 IN2 75.32(11) 1_565 . -1_566 n
BA1 IN2 IN2 148.11(23) 1_565 . -1_666 n
BA1 IN2 IN2 75.32(11) 1_565 . -1_676 n
BA1 IN2 GE3 75.32(11) 1_565 . -1_566 n
BA1 IN2 GE3 148.11(23) 1_565 . -1_666 n
BA1 IN2 GE3 75.32(11) 1_565 . -1_676 n
BA1 IN2 BA1 137.809(14) 1_566 . 1_665 n
BA1 IN2 BA1 72.65(7) 1_566 . 1_666 n
BA1 IN2 IN2 62.49(12) 1_566 . -1_566 n
BA1 IN2 IN2 123.29(23) 1_566 . -1_666 n
BA1 IN2 IN2 62.49(12) 1_566 . -1_676 n
BA1 IN2 GE3 62.49(12) 1_566 . -1_566 n
BA1 IN2 GE3 123.29(23) 1_566 . -1_666 n
BA1 IN2 GE3 62.49(12) 1_566 . -1_676 n
BA1 IN2 BA1 88.595(16) 1_665 . 1_666 n
BA1 IN2 IN2 148.12(23) 1_665 . -1_566 n
BA1 IN2 IN2 75.32(11) 1_665 . -1_666 n
BA1 IN2 IN2 75.32(11) 1_665 . -1_676 n
BA1 IN2 GE3 148.12(23) 1_665 . -1_566 n
BA1 IN2 GE3 75.32(11) 1_665 . -1_666 n
BA1 IN2 GE3 75.32(11) 1_665 . -1_676 n
BA1 IN2 IN2 123.29(23) 1_666 . -1_566 n
BA1 IN2 IN2 62.49(12) 1_666 . -1_666 n
BA1 IN2 IN2 62.49(12) 1_666 . -1_676 n
BA1 IN2 GE3 123.29(23) 1_666 . -1_566 n
BA1 IN2 GE3 62.49(12) 1_666 . -1_666 n
BA1 IN2 GE3 62.49(12) 1_666 . -1_676 n
IN2 IN2 IN2 117.13(10) -1_566 . -1_666 n
IN2 IN2 IN2 117.13(10) -1_566 . -1_676 n
IN2 IN2 GE3 0.0 -1_566 . -1_566 n
IN2 IN2 GE3 117.13(10) -1_566 . -1_666 n
IN2 IN2 GE3 117.13(10) -1_566 . -1_676 n
IN2 IN2 IN2 117.13(10) -1_666 . -1_676 n
IN2 IN2 GE3 117.13(10) -1_666 . -1_566 n
IN2 IN2 GE3 0.0 -1_666 . -1_666 n
IN2 IN2 GE3 117.13(10) -1_666 . -1_676 n
IN2 IN2 GE3 117.13(10) -1_676 . -1_566 n
IN2 IN2 GE3 117.13(10) -1_676 . -1_666 n
IN2 IN2 GE3 0.0 -1_676 . -1_676 n
GE3 IN2 GE3 117.13(10) -1_566 . -1_666 n
GE3 IN2 GE3 117.13(10) -1_566 . -1_676 n
GE3 IN2 GE3 117.13(10) -1_666 . -1_676 n
BA1 GE3 BA1 80.50(8) 1_555 . 1_565 n
BA1 GE3 BA1 80.49(8) 1_555 . 1_665 n
BA1 GE3 IN2 75.32(11) 1_555 . -1_566 n
BA1 GE3 IN2 75.32(11) 1_555 . -1_666 n
BA1 GE3 IN2 148.12(23) 1_555 . -1_676 n
BA1 GE3 GE3 75.32(11) 1_555 . -1_566 n
BA1 GE3 GE3 75.32(11) 1_555 . -1_666 n
BA1 GE3 GE3 148.12(23) 1_555 . -1_676 n
BA1 GE3 BA1 80.50(8) 1_565 . 1_665 n
BA1 GE3 IN2 75.32(11) 1_565 . -1_566 n
BA1 GE3 IN2 148.11(23) 1_565 . -1_666 n
BA1 GE3 IN2 75.32(11) 1_565 . -1_676 n
BA1 GE3 GE3 75.32(11) 1_565 . -1_566 n
BA1 GE3 GE3 148.11(23) 1_565 . -1_666 n
BA1 GE3 GE3 75.32(11) 1_565 . -1_676 n
BA1 GE3 IN2 148.12(23) 1_665 . -1_566 n
BA1 GE3 IN2 75.32(11) 1_665 . -1_666 n
BA1 GE3 IN2 75.32(11) 1_665 . -1_676 n
BA1 GE3 GE3 148.12(23) 1_665 . -1_566 n
BA1 GE3 GE3 75.32(11) 1_665 . -1_666 n
BA1 GE3 GE3 75.32(11) 1_665 . -1_676 n
IN2 GE3 IN2 117.13(10) -1_566 . -1_666 n
IN2 GE3 IN2 117.13(10) -1_566 . -1_676 n
IN2 GE3 GE3 0.0 -1_566 . -1_566 n
IN2 GE3 GE3 117.13(10) -1_566 . -1_666 n
IN2 GE3 GE3 117.13(10) -1_566 . -1_676 n
IN2 GE3 IN2 117.13(10) -1_666 . -1_676 n
IN2 GE3 GE3 117.13(10) -1_666 . -1_566 n
IN2 GE3 GE3 0.0 -1_666 . -1_666 n
IN2 GE3 GE3 117.13(10) -1_666 . -1_676 n
IN2 GE3 GE3 117.13(10) -1_676 . -1_566 n
IN2 GE3 GE3 117.13(10) -1_676 . -1_666 n
IN2 GE3 GE3 0.0 -1_676 . -1_676 n
GE3 GE3 GE3 117.13(10) -1_566 . -1_666 n
GE3 GE3 GE3 117.13(10) -1_566 . -1_676 n
GE3 GE3 GE3 117.13(10) -1_666 . -1_676 n

loop_
_geom_bond_atom_site_label_1
_geom_bond_atom_site_label_2
_geom_bond_distance
_geom_bond_site_symmetry_1
_geom_bond_site_symmetry_2
_geom_bond_publ_flag
BA1 IN2 3.8562(32) . 1_444 n
BA1 IN2 3.5355(29) . 1_445 n
BA1 IN2 3.8561(32) . 1_544 n
BA1 IN2 3.5355(29) . 1_545 n
BA1 IN2 3.8562(32) . 1_554 n
BA1 IN2 3.5355(29) . 1_555 n
BA1 IN2 3.5355(29) . -1_555 n
BA1 IN2 3.8562(32) . -1_556 n
BA1 IN2 3.5355(29) . -1_565 n
BA1 IN2 3.8561(32) . -1_566 n
BA1 IN2 3.5355(29) . -1_665 n
BA1 IN2 3.8562(32) . -1_666 n
BA1 GE3 3.8562(32) . 1_444 n
BA1 GE3 3.5355(29) . 1_445 n
BA1 GE3 3.8561(32) . 1_544 n
BA1 GE3 3.5355(29) . 1_545 n
BA1 GE3 3.8562(32) . 1_554 n
BA1 GE3 3.5355(29) . 1_555 n
BA1 GE3 3.5355(29) . -1_555 n
BA1 GE3 3.8562(32) . -1_556 n
BA1 GE3 3.5355(29) . -1_565 n
BA1 GE3 3.8561(32) . -1_566 n
BA1 GE3 3.5355(29) . -1_665 n
BA1 GE3 3.8562(32) . -1_666 n
IN2 BA1 3.5355(29) . 1_555 n
IN2 BA1 3.8562(32) . 1_556 n
IN2 BA1 3.5355(29) . 1_565 n
IN2 BA1 3.8561(32) . 1_566 n
IN2 BA1 3.5355(29) . 1_665 n
IN2 BA1 3.8562(32) . 1_666 n
IN2 IN2 2.6772(15) . -1_566 n
IN2 IN2 2.6772(15) . -1_666 n
IN2 IN2 2.6772(15) . -1_676 n
IN2 GE3 2.6772(15) . -1_566 n
IN2 GE3 2.6772(15) . -1_666 n
IN2 GE3 2.6772(15) . -1_676 n
GE3 BA1 3.5355(29) . 1_555 n
GE3 BA1 3.8562(32) . 1_556 n
GE3 BA1 3.5355(29) . 1_565 n
GE3 BA1 3.8561(32) . 1_566 n
GE3 BA1 3.5355(29) . 1_665 n
GE3 BA1 3.8562(32) . 1_666 n
GE3 IN2 2.6772(15) . -1_566 n
GE3 IN2 2.6772(15) . -1_666 n
GE3 IN2 2.6772(15) . -1_676 n
GE3 GE3 2.6772(15) . -1_566 n
GE3 GE3 2.6772(15) . -1_666 n
GE3 GE3 2.6772(15) . -1_676 n

loop_
_pd_block_diffractogram_id
2008-10-03T12:43|BAINGED_H_01|Michael_Evans|NPDF
2008-10-03T12:43|BAINGED_H_02|Michael_Evans|NPDF
2008-10-03T12:43|BAINGED_H_03|Michael_Evans|NPDF
2008-10-03T12:43|BAINGED_H_04|Michael_Evans|NPDF
